data_2204006
loop_
_publ_author_name
'Rajagopal, K.'
'Franklin, R. Dinesh'
'Krishnakumar, R. V.'
'Ravikumar, K.'
'Natarajan, S.'

_publ_section_title
;
DL-Threoninium trichloroacetate
;
_journal_issue 8
_journal_name_full 'Acta Crystallographica, Section E'
_journal_page_first o1354
_journal_page_last o1356
_journal_paper_doi 10.1107/S1600536804016630
_journal_volume 60
_journal_year 2004
_chemical_formula_iupac 'C4 H10 N O3 + , C2 Cl3 O2 -'
_chemical_formula_moiety 'C4 H10 N O3 + , C2 Cl3 O2 -'
_chemical_formula_sum 'C6 H10 Cl3 N O5'
_chemical_formula_weight 282.50
_chemical_name_common 'L-Threoninium trichloroacetate'
_chemical_name_systematic
;
L-Threoninium trichloroacetate
;
_space_group_IT_number 4
_symmetry_cell_setting monoclinic
_symmetry_space_group_name_Hall 'P 2yb'
_symmetry_space_group_name_H-M 'P 1 21 1'
_atom_sites_solution_hydrogens geom
_atom_sites_solution_primary direct
_atom_sites_solution_secondary difmap
_audit_creation_method SHELXL97
_cell_angle_alpha 90.00
_cell_angle_beta 103.115(12)
_cell_angle_gamma 90.00
_cell_formula_units_Z 4
_cell_length_a 10.3290(11)
_cell_length_b 10.4271(11)
_cell_length_c 10.7795(11)
_cell_measurement_reflns_used 3441
_cell_measurement_temperature 293(2)
_cell_measurement_theta_max 24.99
_cell_measurement_theta_min 1.94
_cell_volume 1130.7(2)
_computing_cell_refinement 'SAINT (Bruker, 2001)'
_computing_data_collection 'SMART (Bruker, 2001)'
_computing_data_reduction SAINT
_computing_molecular_graphics 'PLATON (Spek, 1999)'
_computing_publication_material SHELXL97
_computing_structure_refinement 'SHELXL97 (Sheldrick, 1997)'
_computing_structure_solution 'SHELXS97 (Sheldrick, 1990)'
_diffrn_ambient_temperature 293(2)
_diffrn_measured_fraction_theta_full 0.938
_diffrn_measured_fraction_theta_max 0.938
_diffrn_measurement_device_type 'Bruker SMART APEX CCD area-detector'
_diffrn_measurement_method \w
_diffrn_radiation_monochromator graphite
_diffrn_radiation_source 'fine-focus sealed tube'
_diffrn_radiation_type MoK\a
_diffrn_radiation_wavelength 0.71073
_diffrn_reflns_av_R_equivalents 0.0159
_diffrn_reflns_av_sigmaI/netI 0.0323
_diffrn_reflns_limit_h_max 9
_diffrn_reflns_limit_h_min -13
_diffrn_reflns_limit_k_max 13
_diffrn_reflns_limit_k_min -13
_diffrn_reflns_limit_l_max 14
_diffrn_reflns_limit_l_min -11
_diffrn_reflns_number 6904
_diffrn_reflns_theta_full 24.99
_diffrn_reflns_theta_max 28.03
_diffrn_reflns_theta_min 1.94
_exptl_absorpt_coefficient_mu 0.811
_exptl_absorpt_correction_T_max 0.812
_exptl_absorpt_correction_T_min 0.734
_exptl_absorpt_correction_type multi-scan
_exptl_absorpt_process_details '(SADABS; Bruker, 1998)'
_exptl_crystal_colour colourless
_exptl_crystal_density_diffrn 1.660
_exptl_crystal_density_meas 1.65
_exptl_crystal_density_method 'flotation method'
_exptl_crystal_description plates
_exptl_crystal_F_000 576
_exptl_crystal_size_max 0.40
_exptl_crystal_size_mid 0.30
_exptl_crystal_size_min 0.25
_refine_diff_density_max 0.262
_refine_diff_density_min -0.251
_refine_ls_abs_structure_details 'Flack H D (1983), Acta Cryst. A39, 876-881'
_refine_ls_abs_structure_Flack 0.07(6)
_refine_ls_extinction_method none
_refine_ls_goodness_of_fit_ref 1.052
_refine_ls_hydrogen_treatment constr
_refine_ls_matrix_type full
_refine_ls_number_parameters 277
_refine_ls_number_reflns 3583
_refine_ls_number_restraints 1
_refine_ls_restrained_S_all 1.052
_refine_ls_R_factor_all 0.0342
_refine_ls_R_factor_gt 0.0328
_refine_ls_shift/su_max 0.000
_refine_ls_shift/su_mean 0.000
_refine_ls_structure_factor_coef Fsqd
_refine_ls_weighting_details 'calc w = 1/[\s^2^(Fo^2^)+(0.0485P)^2^+0.2061P] where P=(Fo^2^+2Fc^2^)/3'
_refine_ls_weighting_scheme calc
_refine_ls_wR_factor_gt 0.0836
_refine_ls_wR_factor_ref 0.0848
_reflns_number_gt 4159
_reflns_number_total 4451
_reflns_threshold_expression I>2\s(I)
_cod_data_source_file cv6333.cif
_cod_original_sg_symbol_H-M 'P 21'
_cod_database_code 2204006

loop_
_symmetry_equiv_pos_as_xyz
'x, y, z'
'-x, y+1/2, -z'

loop_
_atom_site_label
_atom_site_fract_x
_atom_site_fract_y
_atom_site_fract_z
_atom_site_U_iso_or_equiv
_atom_site_adp_type
_atom_site_calc_flag
_atom_site_refinement_flags
_atom_site_occupancy
_atom_site_type_symbol
Cl1A 0.15018(8) 0.77898(8) 0.54988(7) 0.0551(2) Uani d . 1 Cl
Cl2A -0.12917(9) 0.78120(11) 0.53852(7) 0.0653(3) Uani d . 1 Cl
Cl3A 0.02379(13) 1.01105(8) 0.59632(10) 0.0796(3) Uani d . 1 Cl
Cl1B 0.60543(10) 0.54570(9) 0.39365(11) 0.0743(3) Uani d . 1 Cl
Cl2B 0.49122(12) 0.78646(10) 0.44236(8) 0.0776(3) Uani d . 1 Cl
Cl3B 0.32634(10) 0.56317(9) 0.38366(10) 0.0721(3) Uani d . 1 Cl
O1A 0.2097(2) 0.2408(2) 0.7807(2) 0.0491(5) Uani d . 1 O
H1A 0.2813 0.2035 0.7917 0.074 Uiso calc R 1 H
O2A 0.1848(2) 0.1270(2) 0.9496(2) 0.0472(5) Uani d . 1 O
O3A 0.0636(2) 0.4609(2) 0.9443(2) 0.0533(6) Uani d . 1 O
H3A 0.1416 0.4385 0.9662 0.080 Uiso calc R 1 H
O4A 0.3255(3) 0.7040(3) 0.1526(2) 0.0682(7) Uani d . 1 O
O5A 0.5378(2) 0.7028(3) 0.1666(2) 0.0729(8) Uani d . 1 O
O1B 0.7041(2) 0.7570(2) 0.76184(19) 0.0508(5) Uani d . 1 O
H1B 0.7767 0.7924 0.7727 0.076 Uiso calc R 1 H
O2B 0.6808(2) 0.8774(2) 0.9280(2) 0.0493(5) Uani d . 1 O
O3B 0.5583(2) 0.5470(2) 0.9393(2) 0.0554(6) Uani d . 1 O
H3B 0.6363 0.5694 0.9603 0.083 Uiso calc R 1 H
O4B -0.0448(2) 0.8146(3) 0.81102(19) 0.0681(8) Uani d . 1 O
O5B 0.1669(2) 0.8051(3) 0.8197(2) 0.0695(7) Uani d . 1 O
N1A -0.0576(2) 0.2145(2) 0.9410(2) 0.0370(5) Uani d . 1 N
H1A1 -0.0381 0.1326 0.9596 0.056 Uiso calc R 1 H
H1A2 -0.1453 0.2235 0.9155 0.056 Uiso calc R 1 H
H1A3 -0.0278 0.2625 1.0099 0.056 Uiso calc R 1 H
N1B 0.4370(2) 0.7963(2) 0.9204(2) 0.0393(5) Uani d . 1 N
H1B1 0.4620 0.7496 0.9909 0.059 Uiso calc R 1 H
H1B2 0.3491 0.7926 0.8932 0.059 Uiso calc R 1 H
H1B3 0.4618 0.8775 0.9371 0.059 Uiso calc R 1 H
C1A 0.1445(3) 0.1998(2) 0.8635(2) 0.0329(6) Uani d . 1 C
C2A 0.0062(3) 0.2559(2) 0.8382(2) 0.0313(6) Uani d . 1 C
H2A -0.0448 0.2198 0.7579 0.038 Uiso calc R 1 H
C3A 0.0041(3) 0.4030(3) 0.8249(3) 0.0408(6) Uani d . 1 C
H3A1 0.0551 0.4273 0.7621 0.049 Uiso calc R 1 H
C4A -0.1341(4) 0.4563(3) 0.7836(3) 0.0579(9) Uani d . 1 C
H4A1 -0.1296 0.5477 0.7751 0.087 Uiso calc R 1 H
H4A2 -0.1838 0.4358 0.8462 0.087 Uiso calc R 1 H
H4A3 -0.1771 0.4195 0.7032 0.087 Uiso calc R 1 H
C5A 0.0242(3) 0.8429(2) 0.6183(2) 0.0352(6) Uani d . 1 C
C6A 0.0528(3) 0.8181(3) 0.7642(2) 0.0358(6) Uani d . 1 C
C1B 0.6397(3) 0.8016(3) 0.8434(2) 0.0359(6) Uani d . 1 C
C2B 0.5008(3) 0.7453(3) 0.8204(2) 0.0349(6) Uani d . 1 C
H2B 0.4502 0.7759 0.7376 0.042 Uiso calc R 1 H
C3B 0.5001(3) 0.5979(3) 0.8181(3) 0.0439(7) Uani d . 1 C
H3B1 0.5513 0.5687 0.7573 0.053 Uiso calc R 1 H
C4B 0.3616(3) 0.5439(3) 0.7793(4) 0.0613(9) Uani d . 1 C
H4B1 0.3659 0.4520 0.7793 0.092 Uiso calc R 1 H
H4B2 0.3201 0.5737 0.6955 0.092 Uiso calc R 1 H
H4B3 0.3106 0.5717 0.8385 0.092 Uiso calc R 1 H
C5B 0.4640(3) 0.6445(3) 0.3507(3) 0.0409(7) Uani d . 1 C
C6B 0.4383(3) 0.6859(3) 0.2087(3) 0.0392(6) Uani d . 1 C

loop_
_atom_site_aniso_label
_atom_site_aniso_U_11
_atom_site_aniso_U_22
_atom_site_aniso_U_33
_atom_site_aniso_U_12
_atom_site_aniso_U_13
_atom_site_aniso_U_23
Cl1A 0.0516(5) 0.0682(5) 0.0533(4) 0.0092(4) 0.0285(4) -0.0049(4)
Cl2A 0.0413(5) 0.1024(7) 0.0477(4) -0.0090(5) 0.0011(3) -0.0238(5)
Cl3A 0.1265(10) 0.0361(4) 0.0847(6) 0.0088(5) 0.0417(6) 0.0076(4)
Cl1B 0.0578(6) 0.0699(5) 0.0938(7) 0.0179(5) 0.0143(5) 0.0330(5)
Cl2B 0.1095(9) 0.0650(5) 0.0582(5) -0.0169(5) 0.0187(5) -0.0261(4)
Cl3B 0.0670(7) 0.0731(6) 0.0902(7) -0.0194(5) 0.0473(6) 0.0029(5)
O1A 0.0341(13) 0.0703(14) 0.0462(10) 0.0039(10) 0.0162(10) 0.0000(10)
O2A 0.0304(12) 0.0532(11) 0.0572(12) 0.0094(9) 0.0081(9) 0.0093(10)
O3A 0.0382(14) 0.0410(10) 0.0749(15) 0.0032(10) 0.0008(11) -0.0140(10)
O4A 0.0308(15) 0.103(2) 0.0656(15) 0.0059(13) 0.0001(11) 0.0096(14)
O5A 0.0308(14) 0.143(3) 0.0470(12) 0.0021(15) 0.0129(10) 0.0220(14)
O1B 0.0333(13) 0.0729(14) 0.0506(11) -0.0030(11) 0.0185(10) -0.0001(11)
O2B 0.0312(13) 0.0549(12) 0.0613(13) -0.0093(9) 0.0095(10) -0.0071(10)
O3B 0.0341(13) 0.0432(11) 0.0800(15) -0.0061(10) -0.0055(10) 0.0186(11)
O4B 0.0348(14) 0.134(2) 0.0380(11) 0.0001(15) 0.0129(9) 0.0067(13)
O5B 0.0301(15) 0.127(2) 0.0476(12) 0.0086(15) 0.0001(9) 0.0004(14)
N1A 0.0239(14) 0.0453(12) 0.0427(12) 0.0008(10) 0.0091(10) 0.0007(10)
N1B 0.0253(13) 0.0488(13) 0.0449(11) 0.0013(11) 0.0101(9) -0.0005(11)
C1A 0.0256(16) 0.0378(13) 0.0353(13) -0.0011(11) 0.0067(11) -0.0082(11)
C2A 0.0269(15) 0.0372(13) 0.0294(11) 0.0001(11) 0.0059(10) -0.0028(10)
C3A 0.0359(18) 0.0396(14) 0.0477(15) 0.0067(12) 0.0109(13) 0.0040(12)
C4A 0.054(2) 0.0485(17) 0.062(2) 0.0134(16) -0.0051(16) -0.0012(15)
C5A 0.0344(17) 0.0333(12) 0.0397(14) 0.0000(11) 0.0121(12) -0.0028(11)
C6A 0.0262(18) 0.0466(14) 0.0345(12) 0.0001(12) 0.0067(11) -0.0037(11)
C1B 0.0294(16) 0.0386(14) 0.0398(13) -0.0021(12) 0.0077(11) 0.0078(12)
C2B 0.0269(16) 0.0422(14) 0.0367(13) 0.0013(11) 0.0096(11) 0.0066(11)
C3B 0.0340(18) 0.0414(14) 0.0556(17) -0.0030(13) 0.0086(13) -0.0029(13)
C4B 0.044(2) 0.0467(17) 0.082(2) -0.0092(16) -0.0096(17) 0.0053(16)
C5B 0.0441(19) 0.0366(14) 0.0455(14) -0.0057(12) 0.0172(13) -0.0042(11)
C6B 0.0281(19) 0.0468(15) 0.0437(14) -0.0006(13) 0.0107(13) -0.0062(12)

loop_
_atom_type_symbol
_atom_type_description
_atom_type_scat_dispersion_real
_atom_type_scat_dispersion_imag
_atom_type_scat_source
C C 0.0033 0.0016 'International Tables Vol C Tables 4.2.6.8 and 6.1.1.4'
H H 0.0000 0.0000 'International Tables Vol C Tables 4.2.6.8 and 6.1.1.4'
N N 0.0061 0.0033 'International Tables Vol C Tables 4.2.6.8 and 6.1.1.4'
O O 0.0106 0.0060 'International Tables Vol C Tables 4.2.6.8 and 6.1.1.4'
Cl Cl 0.1484 0.1585 'International Tables Vol C Tables 4.2.6.8 and 6.1.1.4'

loop_
_geom_angle_atom_site_label_1
_geom_angle_atom_site_label_2
_geom_angle_atom_site_label_3
_geom_angle
_geom_angle_publ_flag
C1A O1A H1A 109.5 ?
C3A O3A H3A 109.5 ?
C1B O1B H1B 109.5 ?
C3B O3B H3B 109.5 ?
C2A N1A H1A1 109.5 ?
C2A N1A H1A2 109.5 ?
H1A1 N1A H1A2 109.5 ?
C2A N1A H1A3 109.5 ?
H1A1 N1A H1A3 109.5 ?
H1A2 N1A H1A3 109.5 ?
C2B N1B H1B1 109.5 ?
C2B N1B H1B2 109.5 ?
H1B1 N1B H1B2 109.5 ?
C2B N1B H1B3 109.5 ?
H1B1 N1B H1B3 109.5 ?
H1B2 N1B H1B3 109.5 ?
O2A C1A O1A 126.5(3) y
O2A C1A C2A 122.3(2) y
O1A C1A C2A 111.2(2) y
N1A C2A C1A 108.4(2) y
N1A C2A C3A 111.2(2) y
C1A C2A C3A 113.3(2) y
N1A C2A H2A 107.9 ?
C1A C2A H2A 107.9 ?
C3A C2A H2A 107.9 ?
O3A C3A C4A 107.2(2) y
O3A C3A C2A 110.1(2) y
C4A C3A C2A 112.9(3) y
O3A C3A H3A1 108.9 ?
C4A C3A H3A1 108.9 ?
C2A C3A H3A1 108.9 ?
C3A C4A H4A1 109.5 ?
C3A C4A H4A2 109.5 ?
H4A1 C4A H4A2 109.5 ?
C3A C4A H4A3 109.5 ?
H4A1 C4A H4A3 109.5 ?
H4A2 C4A H4A3 109.5 ?
C6A C5A Cl2A 112.33(18) y
C6A C5A Cl1A 111.75(19) y
Cl2A C5A Cl1A 109.13(14) y
C6A C5A Cl3A 107.13(18) y
Cl2A C5A Cl3A 108.99(16) y
Cl1A C5A Cl3A 107.33(14) y
O5B C6A O4B 126.6(3) y
O5B C6A C5A 117.5(2) y
O4B C6A C5A 115.8(2) y
O2B C1B O1B 126.7(3) y
O2B C1B C2B 122.3(2) y
O1B C1B C2B 111.1(2) y
N1B C2B C1B 107.5(2) y
N1B C2B C3B 111.7(2) y
C1B C2B C3B 113.0(2) y
N1B C2B H2B 108.2 ?
C1B C2B H2B 108.2 ?
C3B C2B H2B 108.2 ?
O3B C3B C4B 107.1(3) y
O3B C3B C2B 111.2(2) y
C4B C3B C2B 112.3(3) y
O3B C3B H3B1 108.7 ?
C4B C3B H3B1 108.7 ?
C2B C3B H3B1 108.7 ?
C3B C4B H4B1 109.5 ?
C3B C4B H4B2 109.5 ?
H4B1 C4B H4B2 109.5 ?
C3B C4B H4B3 109.5 ?
H4B1 C4B H4B3 109.5 ?
H4B2 C4B H4B3 109.5 ?
C6B C5B Cl3B 111.6(2) y
C6B C5B Cl1B 111.5(2) y
Cl3B C5B Cl1B 108.95(16) y
C6B C5B Cl2B 106.74(19) y
Cl3B C5B Cl2B 108.94(16) y
Cl1B C5B Cl2B 109.02(17) y
O4A C6B O5A 126.2(3) y
O4A C6B C5B 118.0(3) y
O5A C6B C5B 115.7(3) y

loop_
_geom_bond_atom_site_label_1
_geom_bond_atom_site_label_2
_geom_bond_distance
_geom_bond_publ_flag
Cl1A C5A 1.766(3) y
Cl2A C5A 1.745(3) y
Cl3A C5A 1.769(3) y
Cl1B C5B 1.762(3) y
Cl2B C5B 1.766(3) y
Cl3B C5B 1.760(3) y
O1A C1A 1.306(3) y
O1A H1A 0.8200 ?
O2A C1A 1.198(3) y
O3A C3A 1.429(4) y
O3A H3A 0.8200 ?
O4A C6B 1.200(4) y
O5A C6B 1.226(3) y
O1B C1B 1.303(3) y
O1B H1B 0.8200 ?
O2B C1B 1.208(3) y
O3B C3B 1.413(4) y
O3B H3B 0.8200 ?
O4B C6A 1.226(3) y
O5B C6A 1.202(3) y
N1A C2A 1.477(3) y
N1A H1A1 0.8900 ?
N1A H1A2 0.8900 ?
N1A H1A3 0.8900 ?
N1B C2B 1.484(3) y
N1B H1B1 0.8900 ?
N1B H1B2 0.8900 ?
N1B H1B3 0.8900 ?
C1A C2A 1.510(4) y
C2A C3A 1.539(4) y
C2A H2A 0.9800 ?
C3A C4A 1.502(5) y
C3A H3A1 0.9800 ?
C4A H4A1 0.9600 ?
C4A H4A2 0.9600 ?
C4A H4A3 0.9600 ?
C5A C6A 1.555(4) y
C1B C2B 1.517(4) y
C2B C3B 1.536(4) y
C2B H2B 0.9800 ?
C3B C4B 1.505(5) y
C3B H3B1 0.9800 ?
C4B H4B1 0.9600 ?
C4B H4B2 0.9600 ?
C4B H4B3 0.9600 ?
C5B C6B 1.555(4) y

loop_
_geom_hbond_atom_site_label_D
_geom_hbond_atom_site_label_H
_geom_hbond_atom_site_label_A
_geom_hbond_site_symmetry_A
_geom_hbond_distance_DH
_geom_hbond_distance_HA
_geom_hbond_distance_DA
_geom_hbond_angle_DHA
O1A H1A O5A 2_646 0.82 1.82 2.571(3) 152
O3A H3A O2B 2_647 0.82 2.03 2.824(3) 163
O1B H1B O4B 1_655 0.82 1.81 2.597(3) 160
O3B H3B O2A 2_657 0.82 1.98 2.780(3) 167
N1A H1A1 O3A 2_547 0.89 2.11 2.926(3) 151
N1A H1A2 O4A 2_546 0.89 1.85 2.724(3) 167
N1A H1A3 O4B 2_547 0.89 1.98 2.841(3) 162
N1B H1B1 O5A 1_556 0.89 1.94 2.798(3) 161
N1B H1B2 O5B . 0.89 1.87 2.756(3) 171
N1B H1B3 O3B 2_657 0.89 2.25 3.015(3) 144

loop_
_geom_torsion_atom_site_label_1
_geom_torsion_atom_site_label_2
_geom_torsion_atom_site_label_3
_geom_torsion_atom_site_label_4
_geom_torsion
_geom_torsion_publ_flag
O2A C1A C2A N1A 4.9(3) y
O1A C1A C2A N1A -175.3(2) y
O2A C1A C2A C3A 128.8(3) y
O1A C1A C2A C3A -51.4(3) y
N1A C2A C3A O3A 54.9(3) y
C1A C2A C3A O3A -67.4(3) y
N1A C2A C3A C4A -64.8(3) y
C1A C2A C3A C4A 172.8(3) y
Cl2A C5A C6A O5B 149.4(3) y
Cl1A C5A C6A O5B 26.3(3) y
Cl3A C5A C6A O5B -91.0(3) y
Cl2A C5A C6A O4B -31.0(3) y
Cl1A C5A C6A O4B -154.1(3) y
Cl3A C5A C6A O4B 88.6(3) y
O2B C1B C2B N1B -2.3(3) y
O1B C1B C2B N1B 177.5(2) y
O2B C1B C2B C3B -126.0(3) y
O1B C1B C2B C3B 53.8(3) y
N1B C2B C3B O3B -54.4(3) y
C1B C2B C3B O3B 67.0(3) y
N1B C2B C3B C4B 65.6(3) y
C1B C2B C3B C4B -173.0(3) y
Cl3B C5B C6B O4A 27.0(4) y
Cl1B C5B C6B O4A 149.1(3) y
Cl2B C5B C6B O4A -91.9(3) y
Cl3B C5B C6B O5A -156.3(3) y
Cl1B C5B C6B O5A -34.2(3) y
Cl2B C5B C6B O5A 84.7(3) y
